data_2229399
loop_
_publ_author_name
'Hojahmat, Marhaba'
'Zheng, Guangrong'
'Siegler, Max'
'Parkin, Sean'
'Biermann, Manfred'
'Crooks, Peter A.'

_publ_section_title
;
 (<i>S</i>)-1-(2-Chlorophenyl)-2-oxocyclohexan-1-aminium
 <small>D</small>-tartrate
;
_journal_coeditor_code HG2766
_journal_issue 3
_journal_name_full 'Acta Crystallographica Section E'
_journal_page_first o736
_journal_paper_doi 10.1107/S1600536811006131
_journal_volume 67
_journal_year 2011
_chemical_formula_iupac 'C12 H15 Cl N O +, C4 H5 O6 -'
_chemical_formula_moiety 'C12 H15 Cl N O +, C4 H5 O6 -'
_chemical_formula_sum 'C16 H20 Cl N O7'
_chemical_formula_weight 373.78
_chemical_name_systematic
;
(<i>S</i>)-1-(2-Chlorophenyl)-2-oxocyclohexan-1-aminium D-tartrate
;
_space_group_IT_number 19
_symmetry_cell_setting orthorhombic
_symmetry_space_group_name_Hall 'P 2ac 2ab'
_symmetry_space_group_name_H-M 'P 21 21 21'
_atom_sites_solution_hydrogens geom
_atom_sites_solution_primary direct
_atom_sites_solution_secondary difmap
_audit_creation_method SHELXL-97
_cell_angle_alpha 90.00
_cell_angle_beta 90.00
_cell_angle_gamma 90.00
_cell_formula_units_Z 4
_cell_length_a 7.1411(2)
_cell_length_b 9.9878(4)
_cell_length_c 23.7530(11)
_cell_measurement_reflns_used 2155
_cell_measurement_temperature 90.0(2)
_cell_measurement_theta_max 27.48
_cell_measurement_theta_min 1.00
_cell_volume 1694.16(11)
_computing_cell_refinement 'SCALEPACK (Otwinowski & Minor, 1997)'
_computing_data_collection 'COLLECT (Nonius, 1998)'
_computing_data_reduction 'DENZO-SMN (Otwinowski & Minor, 1997)'
_computing_molecular_graphics 'XP in SHELXTL (Sheldrick, 2008)'
_computing_publication_material
;
SHELXL97 (Sheldrick, 2008) and local procedures
;
_computing_structure_refinement 'SHELXL97 (Sheldrick, 2008)'
_computing_structure_solution 'SHELXS97 (Sheldrick, 2008)'
_diffrn_ambient_temperature 90.0(2)
_diffrn_detector_area_resol_mean 9.1
_diffrn_measured_fraction_theta_full 1.000
_diffrn_measured_fraction_theta_max 1.000
_diffrn_measurement_device_type 'Nonius KappaCCD'
_diffrn_measurement_method '\w scans at fixed \c = 55\%'
_diffrn_radiation_monochromator graphite
_diffrn_radiation_source 'fine-focus sealed tube'
_diffrn_radiation_type MoK\a
_diffrn_radiation_wavelength 0.71073
_diffrn_reflns_av_R_equivalents 0.110
_diffrn_reflns_av_sigmaI/netI 0.160
_diffrn_reflns_limit_h_max 8
_diffrn_reflns_limit_h_min -8
_diffrn_reflns_limit_k_max 11
_diffrn_reflns_limit_k_min -11
_diffrn_reflns_limit_l_max 28
_diffrn_reflns_limit_l_min -27
_diffrn_reflns_number 13735
_diffrn_reflns_theta_full 25.00
_diffrn_reflns_theta_max 25.00
_diffrn_reflns_theta_min 1.71
_diffrn_standards_number 0
_exptl_absorpt_coefficient_mu 0.265
_exptl_absorpt_correction_T_max 0.992
_exptl_absorpt_correction_T_min 0.949
_exptl_absorpt_correction_type multi-scan
_exptl_absorpt_process_details '(SCALEPACK; Otwinowski & Minor, 1997)'
_exptl_crystal_colour colourless
_exptl_crystal_density_diffrn 1.465
_exptl_crystal_density_method 'not measured'
_exptl_crystal_description plate
_exptl_crystal_F_000 784
_exptl_crystal_size_max 0.20
_exptl_crystal_size_mid 0.20
_exptl_crystal_size_min 0.03
_refine_diff_density_max 0.276
_refine_diff_density_min -0.268
_refine_ls_abs_structure_details 'Flack (1983), 1241 Friedel pairs'
_refine_ls_abs_structure_Flack 0.10(10)
_refine_ls_extinction_method none
_refine_ls_goodness_of_fit_ref 0.963
_refine_ls_hydrogen_treatment constr
_refine_ls_matrix_type full
_refine_ls_number_parameters 230
_refine_ls_number_reflns 2986
_refine_ls_number_restraints 0
_refine_ls_restrained_S_all 0.963
_refine_ls_R_factor_all 0.1658
_refine_ls_R_factor_gt 0.0596
_refine_ls_shift/su_max 0.000
_refine_ls_shift/su_mean 0.000
_refine_ls_structure_factor_coef Fsqd
_refine_ls_weighting_details 'calc w=1/[\s^2^(Fo^2^)+(0.0568P)^2^] where P=(Fo^2^+2Fc^2^)/3'
_refine_ls_weighting_scheme calc
_refine_ls_wR_factor_gt 0.1057
_refine_ls_wR_factor_ref 0.1390
_reflns_number_gt 1519
_reflns_number_total 2986
_reflns_threshold_expression I>2\s(I)
_cod_data_source_file hg2766.cif
_cod_data_source_block I
_cod_database_code 2229399
_cod_database_fobs_code 2229399

loop_
_symmetry_equiv_pos_as_xyz
'x, y, z'
'-x+1/2, -y, z+1/2'
'x+1/2, -y+1/2, -z'
'-x, y+1/2, -z+1/2'

loop_
_atom_site_type_symbol
_atom_site_label
_atom_site_fract_x
_atom_site_fract_y
_atom_site_fract_z
_atom_site_U_iso_or_equiv
_atom_site_adp_type
_atom_site_calc_flag
_atom_site_refinement_flags
_atom_site_occupancy
_atom_site_disorder_assembly
_atom_site_disorder_group
Cl Cl1 0.3664(2) 0.71723(16) 0.91603(9) 0.0776(7) Uani d . 1 . .
O O1 0.4054(5) 0.4009(4) 0.92986(16) 0.0391(11) Uani d . 1 . .
N N1 0.5914(5) 0.4734(4) 0.83868(16) 0.0254(12) Uani d . 1 . .
H H1A 0.6786 0.4352 0.8158 0.038 Uiso calc R 1 . .
H H1B 0.5453 0.5485 0.8220 0.038 Uiso calc R 1 . .
H H1C 0.4964 0.4144 0.8448 0.038 Uiso calc R 1 . .
C C1 0.5939(7) 0.7596(6) 0.8988(2) 0.0418(17) Uani d . 1 . .
C C2 0.6335(10) 0.8933(6) 0.8922(3) 0.057(2) Uani d . 1 . .
H H2 0.5381 0.9585 0.8973 0.069 Uiso calc R 1 . .
C C3 0.8128(10) 0.9322(6) 0.8779(2) 0.0449(18) Uani d . 1 . .
H H3 0.8403 1.0242 0.8720 0.054 Uiso calc R 1 . .
C C4 0.9520(9) 0.8374(6) 0.8723(2) 0.0339(15) Uani d . 1 . .
H H4 1.0764 0.8643 0.8638 0.041 Uiso calc R 1 . .
C C5 0.9097(7) 0.7021(5) 0.8790(2) 0.0282(15) Uani d . 1 . .
H H5 1.0058 0.6375 0.8740 0.034 Uiso calc R 1 . .
C C6 0.7292(7) 0.6595(5) 0.8931(2) 0.0246(14) Uani d . 1 . .
C C7 0.6805(7) 0.5100(5) 0.8940(2) 0.0226(13) Uani d . 1 . .
C C8 0.8535(7) 0.4174(5) 0.9031(2) 0.0291(14) Uani d . 1 . .
H H8A 0.8155 0.3229 0.8978 0.035 Uiso calc R 1 . .
H H8B 0.9501 0.4387 0.8746 0.035 Uiso calc R 1 . .
C C9 0.9367(8) 0.4348(6) 0.9620(2) 0.0399(16) Uani d . 1 . .
H H9A 1.0470 0.3756 0.9662 0.048 Uiso calc R 1 . .
H H9B 0.9791 0.5285 0.9669 0.048 Uiso calc R 1 . .
C C10 0.7954(9) 0.4015(6) 1.0067(2) 0.0489(18) Uani d . 1 . .
H H10A 0.8503 0.4184 1.0443 0.059 Uiso calc R 1 . .
H H10B 0.7626 0.3054 1.0043 0.059 Uiso calc R 1 . .
C C11 0.6186(9) 0.4861(7) 0.9995(2) 0.0505(19) Uani d . 1 . .
H H11A 0.5231 0.4588 1.0274 0.061 Uiso calc R 1 . .
H H11B 0.6481 0.5819 1.0055 0.061 Uiso calc R 1 . .
C C12 0.5447(9) 0.4655(5) 0.9409(2) 0.0321(14) Uani d . 1 . .
C C13 0.5503(8) 0.6596(5) 0.6984(3) 0.0266(14) Uani d . 1 . .
C C14 0.7637(7) 0.6537(5) 0.6976(2) 0.0242(14) Uani d . 1 . .
H H14 0.8039 0.5662 0.7141 0.029 Uiso calc R 1 . .
C C15 0.8443(7) 0.7649(5) 0.7331(2) 0.0218(13) Uani d . 1 . .
H H15 0.7942 0.7538 0.7721 0.026 Uiso calc R 1 . .
C C16 1.0558(8) 0.7639(6) 0.7370(2) 0.0255(14) Uani d . 1 . .
O O2 0.8330(5) 0.6619(4) 0.64159(14) 0.0297(10) Uani d . 1 . .
H H2A 0.7541 0.7012 0.6212 0.045 Uiso calc R 1 . .
O O3 0.4634(5) 0.6867(3) 0.65555(16) 0.0291(10) Uani d . 1 . .
O O4 0.4745(5) 0.6434(3) 0.74860(16) 0.0334(10) Uani d . 1 . .
O O5 0.7747(5) 0.8881(3) 0.71191(15) 0.0287(10) Uani d . 1 . .
H H5A 0.8366 0.9517 0.7257 0.043 Uiso calc R 1 . .
O O6 1.1301(5) 0.6502(3) 0.74840(16) 0.0304(9) Uani d . 1 . .
H H6 1.2464 0.6547 0.7436 0.046 Uiso calc R 1 . .
O O7 1.1404(5) 0.8705(3) 0.72982(14) 0.0269(9) Uani d . 1 . .

loop_
_atom_site_aniso_label
_atom_site_aniso_U_11
_atom_site_aniso_U_22
_atom_site_aniso_U_33
_atom_site_aniso_U_12
_atom_site_aniso_U_13
_atom_site_aniso_U_23
Cl1 0.0331(10) 0.0394(9) 0.160(2) 0.0090(9) 0.0157(11) -0.0109(12)
O1 0.029(3) 0.038(2) 0.050(3) -0.0149(19) 0.003(2) -0.008(2)
N1 0.025(3) 0.019(2) 0.032(3) 0.001(2) 0.000(2) -0.002(2)
C1 0.031(4) 0.027(4) 0.068(5) 0.004(3) -0.004(3) -0.005(3)
C2 0.045(4) 0.030(4) 0.096(6) 0.009(4) -0.009(4) -0.008(4)
C3 0.066(5) 0.026(4) 0.042(4) -0.011(4) -0.025(4) -0.004(3)
C4 0.041(4) 0.033(4) 0.028(3) -0.009(3) 0.003(3) 0.003(3)
C5 0.030(4) 0.029(4) 0.026(3) -0.006(3) -0.002(3) 0.001(3)
C6 0.031(3) 0.026(3) 0.017(3) -0.001(3) -0.001(3) 0.000(3)
C7 0.024(3) 0.021(3) 0.023(3) -0.005(3) -0.005(3) -0.001(3)
C8 0.030(3) 0.021(3) 0.036(4) 0.001(3) -0.005(3) 0.005(3)
C9 0.043(4) 0.037(4) 0.040(4) 0.000(3) -0.004(4) 0.010(3)
C10 0.053(5) 0.055(5) 0.039(4) -0.008(4) -0.010(4) 0.010(4)
C11 0.056(5) 0.068(5) 0.027(4) -0.013(4) 0.016(4) -0.004(4)
C12 0.035(4) 0.028(4) 0.033(4) 0.009(3) 0.005(3) -0.001(3)
C13 0.023(3) 0.014(3) 0.043(4) -0.003(3) -0.007(3) 0.005(3)
C14 0.023(3) 0.022(3) 0.028(4) -0.002(3) 0.002(3) 0.010(3)
C15 0.018(3) 0.023(3) 0.025(3) 0.003(3) 0.001(3) 0.003(3)
C16 0.031(4) 0.030(4) 0.016(3) 0.006(3) 0.007(3) 0.001(3)
O2 0.030(2) 0.031(2) 0.028(2) 0.004(2) -0.0047(19) -0.0057(18)
O3 0.025(2) 0.022(2) 0.040(2) 0.0016(18) -0.012(2) 0.0039(19)
O4 0.027(2) 0.035(2) 0.039(2) -0.0003(19) -0.005(2) 0.010(2)
O5 0.028(2) 0.014(2) 0.044(2) 0.0049(17) -0.0106(19) -0.0062(19)
O6 0.013(2) 0.027(2) 0.052(3) 0.0024(19) 0.002(2) 0.010(2)
O7 0.027(2) 0.023(2) 0.031(2) -0.0046(19) 0.0049(19) 0.0026(18)

loop_
_atom_type_symbol
_atom_type_description
_atom_type_scat_dispersion_real
_atom_type_scat_dispersion_imag
_atom_type_scat_source
C C 0.0033 0.0016 'International Tables Vol C Tables 4.2.6.8 and 6.1.1.4'
H H 0.0000 0.0000 'International Tables Vol C Tables 4.2.6.8 and 6.1.1.4'
O O 0.0106 0.0060 'International Tables Vol C Tables 4.2.6.8 and 6.1.1.4'
N N 0.0061 0.0033 'International Tables Vol C Tables 4.2.6.8 and 6.1.1.4'
Cl Cl 0.1484 0.1585 'International Tables Vol C Tables 4.2.6.8 and 6.1.1.4'

loop_
_geom_angle_atom_site_label_1
_geom_angle_atom_site_label_2
_geom_angle_atom_site_label_3
_geom_angle_site_symmetry_1
_geom_angle_site_symmetry_3
_geom_angle
_geom_angle_publ_flag
C7 N1 H1A . . 109.5 ?
C7 N1 H1B . . 109.5 ?
H1A N1 H1B . . 109.5 ?
C7 N1 H1C . . 109.5 ?
H1A N1 H1C . . 109.5 ?
H1B N1 H1C . . 109.5 ?
C2 C1 C6 . . 122.9(6) ?
C2 C1 Cl1 . . 117.3(5) ?
C6 C1 Cl1 . . 119.8(4) ?
C1 C2 C3 . . 119.5(6) ?
C1 C2 H2 . . 120.2 ?
C3 C2 H2 . . 120.2 ?
C4 C3 C2 . . 119.9(6) ?
C4 C3 H3 . . 120.0 ?
C2 C3 H3 . . 120.0 ?
C3 C4 C5 . . 119.9(6) ?
C3 C4 H4 . . 120.1 ?
C5 C4 H4 . . 120.1 ?
C4 C5 C6 . . 121.5(5) ?
C4 C5 H5 . . 119.2 ?
C6 C5 H5 . . 119.2 ?
C1 C6 C5 . . 116.3(5) ?
C1 C6 C7 . . 122.6(5) ?
C5 C6 C7 . . 120.6(5) ?
N1 C7 C6 . . 108.6(4) ?
N1 C7 C12 . . 107.1(4) ?
C6 C7 C12 . . 115.7(4) ?
N1 C7 C8 . . 108.2(4) ?
C6 C7 C8 . . 113.6(4) ?
C12 C7 C8 . . 103.2(4) ?
C9 C8 C7 . . 111.5(4) ?
C9 C8 H8A . . 109.3 ?
C7 C8 H8A . . 109.3 ?
C9 C8 H8B . . 109.3 ?
C7 C8 H8B . . 109.3 ?
H8A C8 H8B . . 108.0 ?
C10 C9 C8 . . 111.1(5) ?
C10 C9 H9A . . 109.4 ?
C8 C9 H9A . . 109.4 ?
C10 C9 H9B . . 109.4 ?
C8 C9 H9B . . 109.4 ?
H9A C9 H9B . . 108.0 ?
C9 C10 C11 . . 110.7(5) ?
C9 C10 H10A . . 109.5 ?
C11 C10 H10A . . 109.5 ?
C9 C10 H10B . . 109.5 ?
C11 C10 H10B . . 109.5 ?
H10A C10 H10B . . 108.1 ?
C12 C11 C10 . . 108.5(5) ?
C12 C11 H11A . . 110.0 ?
C10 C11 H11A . . 110.0 ?
C12 C11 H11B . . 110.0 ?
C10 C11 H11B . . 110.0 ?
H11A C11 H11B . . 108.4 ?
O1 C12 C11 . . 124.0(6) ?
O1 C12 C7 . . 120.9(5) ?
C11 C12 C7 . . 114.1(5) ?
O3 C13 O4 . . 124.8(5) ?
O3 C13 C14 . . 120.4(5) ?
O4 C13 C14 . . 114.6(5) ?
O2 C14 C15 . . 110.3(4) ?
O2 C14 C13 . . 110.9(4) ?
C15 C14 C13 . . 110.3(5) ?
O2 C14 H14 . . 108.4 ?
C15 C14 H14 . . 108.4 ?
C13 C14 H14 . . 108.4 ?
O5 C15 C14 . . 107.9(4) ?
O5 C15 C16 . . 112.2(4) ?
C14 C15 C16 . . 114.3(4) ?
O5 C15 H15 . . 107.4 ?
C14 C15 H15 . . 107.4 ?
C16 C15 H15 . . 107.4 ?
O7 C16 O6 . . 126.1(5) ?
O7 C16 C15 . . 118.3(5) ?
O6 C16 C15 . . 115.6(5) ?
C14 O2 H2A . . 109.5 ?
C15 O5 H5A . . 109.5 ?
C16 O6 H6 . . 109.5 ?

loop_
_geom_bond_atom_site_label_1
_geom_bond_atom_site_label_2
_geom_bond_site_symmetry_2
_geom_bond_distance
_geom_bond_publ_flag
Cl1 C1 . 1.728(6) ?
O1 C12 . 1.214(6) ?
N1 C7 . 1.505(6) ?
N1 H1A . 0.9100 ?
N1 H1B . 0.9100 ?
N1 H1C . 0.9100 ?
C1 C2 . 1.374(8) ?
C1 C6 . 1.397(7) ?
C2 C3 . 1.380(8) ?
C2 H2 . 0.9500 ?
C3 C4 . 1.379(7) ?
C3 H3 . 0.9500 ?
C4 C5 . 1.393(7) ?
C4 H4 . 0.9500 ?
C5 C6 . 1.398(7) ?
C5 H5 . 0.9500 ?
C6 C7 . 1.533(7) ?
C7 C12 . 1.542(7) ?
C7 C8 . 1.558(7) ?
C8 C9 . 1.531(7) ?
C8 H8A . 0.9900 ?
C8 H8B . 0.9900 ?
C9 C10 . 1.501(7) ?
C9 H9A . 0.9900 ?
C9 H9B . 0.9900 ?
C10 C11 . 1.529(8) ?
C10 H10A . 0.9900 ?
C10 H10B . 0.9900 ?
C11 C12 . 1.503(8) ?
C11 H11A . 0.9900 ?
C11 H11B . 0.9900 ?
C13 O3 . 1.223(6) ?
C13 O4 . 1.320(6) ?
C13 C14 . 1.525(7) ?
C14 O2 . 1.423(5) ?
C14 C15 . 1.508(6) ?
C14 H14 . 1.0000 ?
C15 O5 . 1.419(5) ?
C15 C16 . 1.513(6) ?
C15 H15 . 1.0000 ?
C16 O7 . 1.237(6) ?
C16 O6 . 1.282(6) ?
O2 H2A . 0.8400 ?
O5 H5A . 0.8400 ?
O6 H6 . 0.8400 ?

loop_
_geom_hbond_atom_site_label_D
_geom_hbond_atom_site_label_H
_geom_hbond_atom_site_label_A
_geom_hbond_site_symmetry_A
_geom_hbond_distance_DH
_geom_hbond_distance_HA
_geom_hbond_distance_DA
_geom_hbond_angle_DHA
N1 H1A O7 4_746 0.91 1.81 2.715(5) 176
N1 H1B O4 . 0.91 2.05 2.856(5) 147
N1 H1C O1 . 0.91 2.13 2.642(5) 115
N1 H1C O3 4_646 0.91 2.29 2.893(5) 123
N1 H1C O5 4_646 0.91 2.37 3.001(5) 126
O2 H2A O3 . 0.84 2.24 2.672(5) 112
O2 H2A O1 4_656 0.84 2.60 3.388(5) 157
O5 H5A O6 4_756 0.84 2.09 2.864(5) 153
O6 H6 O4 1_655 0.84 1.64 2.460(5) 166
O6 H6 O3 1_655 0.84 2.62 3.265(5) 134

loop_
_geom_torsion_atom_site_label_1
_geom_torsion_atom_site_label_2
_geom_torsion_atom_site_label_3
_geom_torsion_atom_site_label_4
_geom_torsion_site_symmetry_1
_geom_torsion_site_symmetry_2
_geom_torsion_site_symmetry_3
_geom_torsion_site_symmetry_4
_geom_torsion
_geom_torsion_publ_flag
C6 C1 C2 C3 . . . . 1.5(10) ?
Cl1 C1 C2 C3 . . . . -179.4(5) ?
C1 C2 C3 C4 . . . . -2.1(10) ?
C2 C3 C4 C5 . . . . 2.2(9) ?
C3 C4 C5 C6 . . . . -1.8(8) ?
C2 C1 C6 C5 . . . . -1.0(8) ?
Cl1 C1 C6 C5 . . . . 179.9(4) ?
C2 C1 C6 C7 . . . . -173.0(5) ?
Cl1 C1 C6 C7 . . . . 7.9(7) ?
C4 C5 C6 C1 . . . . 1.2(8) ?
C4 C5 C6 C7 . . . . 173.3(5) ?
C1 C6 C7 N1 . . . . 75.1(6) ?
C5 C6 C7 N1 . . . . -96.5(5) ?
C1 C6 C7 C12 . . . . -45.3(7) ?
C5 C6 C7 C12 . . . . 143.0(5) ?
C1 C6 C7 C8 . . . . -164.5(5) ?
C5 C6 C7 C8 . . . . 23.9(6) ?
N1 C7 C8 C9 . . . . -172.2(4) ?
C6 C7 C8 C9 . . . . 67.1(6) ?
C12 C7 C8 C9 . . . . -59.0(5) ?
C7 C8 C9 C10 . . . . 59.8(6) ?
C8 C9 C10 C11 . . . . -56.0(7) ?
C9 C10 C11 C12 . . . . 55.6(7) ?
C10 C11 C12 O1 . . . . 107.0(6) ?
C10 C11 C12 C7 . . . . -61.8(6) ?
N1 C7 C12 O1 . . . . 6.8(6) ?
C6 C7 C12 O1 . . . . 128.1(5) ?
C8 C7 C12 O1 . . . . -107.2(5) ?
N1 C7 C12 C11 . . . . 175.9(5) ?
C6 C7 C12 C11 . . . . -62.8(6) ?
C8 C7 C12 C11 . . . . 61.9(6) ?
O3 C13 C14 O2 . . . . -9.2(7) ?
O4 C13 C14 O2 . . . . 175.6(4) ?
O3 C13 C14 C15 . . . . 113.3(5) ?
O4 C13 C14 C15 . . . . -61.9(6) ?
O2 C14 C15 O5 . . . . 65.8(5) ?
C13 C14 C15 O5 . . . . -57.0(6) ?
O2 C14 C15 C16 . . . . -59.7(6) ?
C13 C14 C15 C16 . . . . 177.5(5) ?
O5 C15 C16 O7 . . . . 9.9(7) ?
C14 C15 C16 O7 . . . . 133.1(5) ?
O5 C15 C16 O6 . . . . -170.8(4) ?
C14 C15 C16 O6 . . . . -47.6(6) ?

loop_
_cod_related_entry_id
_cod_related_entry_database
_cod_related_entry_code
1 ChemSpider 30656529
